data_7214966
loop_
_publ_author_name
'Tan, Yu-Hui'
'Wu, Jin-Ji'
'Zhou, Hai-Yun'
'Yang, Li-Fei'
'Ye, Bao-Hui'

_publ_section_title
;
 Anion and pH induced spontaneous resolution of \D- and \L-[M(H2Biim)3]SO4
 (M = Ru2+, Co2+, Ni2+, Mn2+, Fe2+, and Zn2+) enantiomers
;
_journal_issue 23
_journal_name_full CrystEngComm
_journal_page_first 8117
_journal_paper_doi 10.1039/c2ce26334c
_journal_volume 14
_journal_year 2012
_chemical_formula_sum 'C18 H18 N12 O4 S Zn'
_chemical_formula_weight 563.87
_chemical_name_systematic
;
?
;
_space_group_IT_number 80
_symmetry_space_group_name_Hall 'I 4bw'
_symmetry_space_group_name_H-M 'I 41'
_atom_sites_solution_hydrogens geom
_atom_sites_solution_primary direct
_atom_sites_solution_secondary difmap
_audit_creation_method SHELXL-97
_cell_angle_alpha 90.00
_cell_angle_beta 90.00
_cell_angle_gamma 90.00
_cell_formula_units_Z 4
_cell_length_a 12.783(2)
_cell_length_b 12.783(2)
_cell_length_c 14.358(5)
_cell_measurement_temperature 273(2)
_cell_volume 2346.2(10)
_computing_structure_refinement 'SHELXL-97 (Sheldrick, 1997)'
_computing_structure_solution 'SHELXS-97 (Sheldrick, 1990)'
_diffrn_ambient_temperature 273(2)
_diffrn_measured_fraction_theta_full 0.996
_diffrn_measured_fraction_theta_max 0.996
_diffrn_radiation_monochromator graphite
_diffrn_radiation_source 'fine-focus sealed tube'
_diffrn_radiation_type MoK\a
_diffrn_radiation_wavelength 0.71073
_diffrn_reflns_av_R_equivalents 0.0604
_diffrn_reflns_av_sigmaI/netI 0.0793
_diffrn_reflns_limit_h_max 15
_diffrn_reflns_limit_h_min -13
_diffrn_reflns_limit_k_max 13
_diffrn_reflns_limit_k_min -15
_diffrn_reflns_limit_l_max 17
_diffrn_reflns_limit_l_min -8
_diffrn_reflns_number 4400
_diffrn_reflns_theta_full 25.97
_diffrn_reflns_theta_max 25.97
_diffrn_reflns_theta_min 2.13
_exptl_absorpt_coefficient_mu 1.189
_exptl_absorpt_correction_T_max 0.8903
_exptl_absorpt_correction_T_min 0.7168
_exptl_absorpt_correction_type multi-scan
_exptl_absorpt_process_details SADABS
_exptl_crystal_density_diffrn 1.596
_exptl_crystal_density_method 'not measured'
_exptl_crystal_F_000 1152
_exptl_crystal_size_max 0.30
_exptl_crystal_size_mid 0.10
_exptl_crystal_size_min 0.10
_refine_diff_density_max 0.430
_refine_diff_density_min -0.298
_refine_diff_density_rms 0.071
_refine_ls_abs_structure_details 'Flack H D (1983), Acta Cryst. A39, 876-881'
_refine_ls_abs_structure_Flack 0.02(3)
_refine_ls_extinction_method none
_refine_ls_goodness_of_fit_ref 0.975
_refine_ls_hydrogen_treatment costr
_refine_ls_matrix_type full
_refine_ls_number_parameters 164
_refine_ls_number_reflns 1663
_refine_ls_number_restraints 1
_refine_ls_restrained_S_all 0.974
_refine_ls_R_factor_all 0.0816
_refine_ls_R_factor_gt 0.0495
_refine_ls_shift/su_max 0.000
_refine_ls_shift/su_mean 0.000
_refine_ls_structure_factor_coef Fsqd
_refine_ls_weighting_details 'calc w=1/[\s^2^(Fo^2^)+(0.0427P)^2^+0.0000P] where P=(Fo^2^+2Fc^2^)/3'
_refine_ls_weighting_scheme calc
_refine_ls_wR_factor_gt 0.0915
_refine_ls_wR_factor_ref 0.1063
_reflns_number_gt 1134
_reflns_number_total 1663
_reflns_threshold_expression >2sigma(I)
_cod_data_source_file c2ce26334c.txt
_cod_data_source_block D-6
_cod_original_cell_volume 2346.2(11)
_cod_original_sg_symbol_H-M I4(1)
_cod_database_code 7214966

loop_
_symmetry_equiv_pos_as_xyz
'x, y, z'
'-x+1/2, -y+1/2, z+1/2'
'-y, x+1/2, z+1/4'
'y+1/2, -x, z+3/4'
'x+1/2, y+1/2, z+1/2'
'-x+1, -y+1, z+1'
'-y+1/2, x+1, z+3/4'
'y+1, -x+1/2, z+5/4'

loop_
_atom_site_label
_atom_site_type_symbol
_atom_site_fract_x
_atom_site_fract_y
_atom_site_fract_z
_atom_site_U_iso_or_equiv
_atom_site_adp_type
_atom_site_occupancy
_atom_site_symmetry_multiplicity
_atom_site_calc_flag
_atom_site_refinement_flags
Zn1 Zn 0.5000 0.5000 0.02200(7) 0.0443(3) Uani 1 2 d S
N3 N 0.5854(4) 0.4081(4) -0.0790(4) 0.0439(14) Uani 1 1 d .
N4 N 0.5854(4) 0.2700(4) -0.1723(4) 0.0397(13) Uani 1 1 d .
H4A H 0.5661 0.2111 -0.1989 0.048 Uiso 1 1 calc R
N2 N 0.3822(4) 0.2060(4) -0.0588(4) 0.0419(14) Uani 1 1 d .
H2A H 0.3952 0.1503 -0.0930 0.050 Uiso 1 1 calc R
N1 N 0.4001(4) 0.3622(4) 0.0045(4) 0.0435(14) Uani 1 1 d .
N6 N 0.6192(4) 0.4662(4) 0.2924(4) 0.0445(14) Uani 1 1 d .
H6A H 0.6050 0.4764 0.3517 0.053 Uiso 1 1 calc R
C9 C 0.5523(5) 0.4803(5) 0.2207(5) 0.0434(17) Uani 1 1 d .
N5 N 0.5975(4) 0.4569(4) 0.1402(4) 0.0456(14) Uani 1 1 d .
C6 C 0.6725(5) 0.4130(5) -0.1358(5) 0.0457(18) Uani 1 1 d .
H6B H 0.7238 0.4667 -0.1348 0.055 Uiso 1 1 calc R
C1 C 0.3103(5) 0.3151(5) 0.0386(6) 0.0534(19) Uani 1 1 d .
H1A H 0.2637 0.3456 0.0824 0.064 Uiso 1 1 calc R
C5 C 0.6731(5) 0.3285(5) -0.1931(5) 0.0481(18) Uani 1 1 d .
H5A H 0.7243 0.3127 -0.2390 0.058 Uiso 1 1 calc R
C2 C 0.2989(5) 0.2191(6) 0.0003(5) 0.0512(19) Uani 1 1 d .
H2B H 0.2443 0.1705 0.0121 0.061 Uiso 1 1 calc R
C3 C 0.4393(5) 0.2919(5) -0.0554(5) 0.0388(16) Uani 1 1 d .
C4 C 0.5354(5) 0.3206(5) -0.1034(5) 0.0379(15) Uani 1 1 d .
C7 C 0.6972(6) 0.4282(5) 0.1628(5) 0.0502(19) Uani 1 1 d .
H7A H 0.7488 0.4073 0.1190 0.060 Uiso 1 1 calc R
C8 C 0.7127(5) 0.4333(5) 0.2570(6) 0.0526(19) Uani 1 1 d .
H8A H 0.7748 0.4175 0.2904 0.063 Uiso 1 1 calc R
S1 S 0.0000 0.0000 0.04388(19) 0.0488(8) Uani 1 2 d S
O2 O 0.0916(3) -0.0224(4) -0.0158(3) 0.0517(13) Uani 1 1 d .
O1 O 0.0216(4) 0.0910(4) 0.1030(4) 0.0788(18) Uani 1 1 d .

loop_
_atom_site_aniso_label
_atom_site_aniso_U_11
_atom_site_aniso_U_22
_atom_site_aniso_U_33
_atom_site_aniso_U_23
_atom_site_aniso_U_13
_atom_site_aniso_U_12
Zn1 0.0511(8) 0.0447(7) 0.0371(7) 0.000 0.000 0.0066(6)
N3 0.041(3) 0.049(4) 0.041(4) 0.004(3) 0.003(3) 0.005(3)
N4 0.046(3) 0.033(3) 0.040(3) -0.005(3) 0.002(3) -0.005(2)
N2 0.053(4) 0.043(3) 0.029(3) 0.004(3) 0.000(3) -0.005(3)
N1 0.049(3) 0.044(3) 0.037(4) 0.005(3) 0.008(3) 0.009(3)
N6 0.047(3) 0.052(3) 0.034(4) 0.006(3) -0.002(3) 0.004(3)
C9 0.040(4) 0.047(4) 0.043(5) 0.002(3) -0.001(3) 0.004(3)
N5 0.037(3) 0.052(4) 0.049(4) -0.004(3) 0.006(3) 0.010(3)
C6 0.043(4) 0.046(4) 0.049(5) -0.002(4) 0.006(3) -0.003(4)
C1 0.056(4) 0.057(5) 0.047(5) 0.008(4) 0.015(4) 0.004(4)
C5 0.048(4) 0.048(4) 0.048(5) -0.003(3) 0.005(3) -0.001(3)
C2 0.049(4) 0.055(5) 0.050(5) 0.011(4) 0.008(4) -0.001(3)
C3 0.047(4) 0.039(4) 0.031(4) 0.006(3) -0.001(3) 0.001(3)
C4 0.045(4) 0.033(4) 0.035(4) 0.005(3) 0.000(3) 0.001(3)
C7 0.045(5) 0.057(5) 0.048(5) 0.002(4) 0.006(4) 0.008(4)
C8 0.038(4) 0.059(4) 0.061(6) 0.008(4) -0.003(4) 0.008(3)
S1 0.0464(15) 0.0513(16) 0.049(2) 0.000 0.000 0.0106(13)
O2 0.039(3) 0.074(3) 0.042(3) 0.004(3) 0.000(2) 0.010(2)
O1 0.093(4) 0.071(4) 0.072(4) -0.028(3) -0.030(3) 0.028(3)

loop_
_atom_type_symbol
_atom_type_description
_atom_type_scat_dispersion_real
_atom_type_scat_dispersion_imag
_atom_type_scat_source
C C 0.0033 0.0016 'International Tables Vol C Tables 4.2.6.8 and 6.1.1.4'
H H 0.0000 0.0000 'International Tables Vol C Tables 4.2.6.8 and 6.1.1.4'
N N 0.0061 0.0033 'International Tables Vol C Tables 4.2.6.8 and 6.1.1.4'
O O 0.0106 0.0060 'International Tables Vol C Tables 4.2.6.8 and 6.1.1.4'
S S 0.1246 0.1234 'International Tables Vol C Tables 4.2.6.8 and 6.1.1.4'
Zn Zn 0.2839 1.4301 'International Tables Vol C Tables 4.2.6.8 and 6.1.1.4'

loop_
_geom_angle_atom_site_label_1
_geom_angle_atom_site_label_2
_geom_angle_atom_site_label_3
_geom_angle
_geom_angle_site_symmetry_1
_geom_angle_site_symmetry_3
N3 Zn1 N3 95.8(3) . 6_554
N3 Zn1 N5 95.5(2) . .
N3 Zn1 N5 161.7(2) 6_554 .
N3 Zn1 N5 161.7(2) . 6_554
N3 Zn1 N5 95.5(2) 6_554 6_554
N5 Zn1 N5 77.6(3) . 6_554
N3 Zn1 N1 77.3(2) . .
N3 Zn1 N1 93.8(2) 6_554 .
N5 Zn1 N1 102.7(2) . .
N5 Zn1 N1 87.7(2) 6_554 .
N3 Zn1 N1 93.8(2) . 6_554
N3 Zn1 N1 77.3(2) 6_554 6_554
N5 Zn1 N1 87.7(2) . 6_554
N5 Zn1 N1 102.7(2) 6_554 6_554
N1 Zn1 N1 166.8(3) . 6_554
C4 N3 C6 105.6(6) . .
C4 N3 Zn1 112.9(4) . .
C6 N3 Zn1 141.1(5) . .
C4 N4 C5 106.6(5) . .
C4 N4 H4A 126.7 . .
C5 N4 H4A 126.7 . .
C3 N2 C2 107.7(6) . .
C3 N2 H2A 126.1 . .
C2 N2 H2A 126.1 . .
C3 N1 C1 104.2(6) . .
C3 N1 Zn1 113.2(4) . .
C1 N1 Zn1 142.4(5) . .
C9 N6 C8 108.1(6) . .
C9 N6 H6A 125.9 . .
C8 N6 H6A 125.9 . .
N5 C9 N6 111.0(6) . .
N5 C9 C9 119.2(4) . 6_554
N6 C9 C9 129.7(4) . 6_554
C9 N5 C7 105.0(6) . .
C9 N5 Zn1 111.9(4) . .
C7 N5 Zn1 142.1(5) . .
C5 C6 N3 109.0(6) . .
C5 C6 H6B 125.5 . .
N3 C6 H6B 125.5 . .
C2 C1 N1 109.9(6) . .
C2 C1 H1A 125.0 . .
N1 C1 H1A 125.0 . .
C6 C5 N4 107.1(6) . .
C6 C5 H5A 126.4 . .
N4 C5 H5A 126.4 . .
C1 C2 N2 106.2(6) . .
C1 C2 H2B 126.9 . .
N2 C2 H2B 126.9 . .
N2 C3 N1 112.0(6) . .
N2 C3 C4 131.2(6) . .
N1 C3 C4 116.7(6) . .
N3 C4 N4 111.6(6) . .
N3 C4 C3 119.4(6) . .
N4 C4 C3 129.0(6) . .
N5 C7 C8 111.0(7) . .
N5 C7 H7A 124.5 . .
C8 C7 H7A 124.5 . .
N6 C8 C7 104.9(6) . .
N6 C8 H8A 127.6 . .
C7 C8 H8A 127.6 . .
O1 S1 O1 109.2(5) . 6_444
O1 S1 O2 109.3(3) . 6_444
O1 S1 O2 109.9(3) 6_444 6_444
O1 S1 O2 109.9(3) . .
O1 S1 O2 109.3(3) 6_444 .
O2 S1 O2 109.2(4) 6_444 .

loop_
_geom_bond_atom_site_label_1
_geom_bond_atom_site_label_2
_geom_bond_distance
_geom_bond_site_symmetry_2
Zn1 N3 2.162(6) .
Zn1 N3 2.162(6) 6_554
Zn1 N5 2.176(6) .
Zn1 N5 2.176(6) 6_554
Zn1 N1 2.190(5) .
Zn1 N1 2.190(5) 6_554
N3 C4 1.334(8) .
N3 C6 1.382(8) .
N4 C4 1.344(8) .
N4 C5 1.380(8) .
N4 H4A 0.8800 .
N2 C3 1.319(8) .
N2 C2 1.372(8) .
N2 H2A 0.8800 .
N1 C3 1.341(8) .
N1 C1 1.385(8) .
N6 C9 1.351(8) .
N6 C8 1.365(8) .
N6 H6A 0.8800 .
C9 N5 1.327(9) .
C9 C9 1.429(12) 6_554
N5 C7 1.365(8) .
C6 C5 1.358(9) .
C6 H6B 0.9500 .
C1 C2 1.352(9) .
C1 H1A 0.9500 .
C5 H5A 0.9500 .
C2 H2B 0.9500 .
C3 C4 1.456(9) .
C7 C8 1.368(11) .
C7 H7A 0.9500 .
C8 H8A 0.9500 .
S1 O1 1.466(6) .
S1 O1 1.466(6) 6_444
S1 O2 1.479(5) 6_444
S1 O2 1.479(5) .

loop_
_geom_hbond_atom_site_label_D
_geom_hbond_atom_site_label_H
_geom_hbond_atom_site_label_A
_geom_hbond_distance_DH
_geom_hbond_distance_HA
_geom_hbond_distance_DA
_geom_hbond_angle_DHA
_geom_hbond_site_symmetry_A
N6 H6A O2 0.88 1.91 2.780(7) 169.3 5
N2 H2A O1 0.88 1.83 2.697(8) 169.3 7_544
N4 H4A O2 0.88 1.89 2.766(7) 175.0 7_544
